data_9012819
loop_
_publ_author_name
'Yamnova, N. Y.'
'Pushcharovsky, D. Y.'
'Andrianov, V. I.'
'Rastsvetaeva, R. K.'
'Khomyakov, A. P.'
'Mikheeva, M. G.'

_publ_section_title
;
 A new type of silicon-oxygen group in the structure of grumantite
 Na[Si2O4(OH)]*H2O
;
_journal_name_full 'Soviet Physics Doklady'
_journal_page_first 284
_journal_page_last 286
_journal_volume 34
_journal_year 1989
_chemical_compound_source 'Lovozero massif, Kola Peninsula, Russia'
_chemical_formula_sum 'H3 Na O6 Si2'
_chemical_name_mineral Grumantite
_space_group_IT_number 43
_symmetry_space_group_name_Hall 'F 2 -2d'
_symmetry_space_group_name_H-M 'F d d 2'
_cell_angle_alpha 90
_cell_angle_beta 90
_cell_angle_gamma 90
_cell_formula_units_Z 16
_cell_length_a 15.979
_cell_length_b 18.25
_cell_length_c 7.169
_cell_volume 2090.600
_database_code_amcsd 0015617
_exptl_crystal_density_diffrn 2.264
_cod_original_cell_volume 2090.601
_cod_original_formula_sum 'Na Si2 O6 H3'
_cod_database_code 9012819

loop_
_space_group_symop_operation_xyz
x,y,z
x,1/2+y,1/2+z
1/2+x,y,1/2+z
1/2+x,1/2+y,z
1/4+x,1/4-y,1/4+z
1/4+x,3/4-y,3/4+z
3/4+x,1/4-y,3/4+z
3/4+x,3/4-y,1/4+z
1/4-x,1/4+y,1/4+z
1/4-x,3/4+y,3/4+z
3/4-x,1/4+y,3/4+z
3/4-x,3/4+y,1/4+z
-x,1/2-y,1/2+z
-x,-y,+z
1/2-x,1/2-y,+z
1/2-x,-y,1/2+z

loop_
_atom_site_label
_atom_site_fract_x
_atom_site_fract_y
_atom_site_fract_z
_atom_site_U_iso_or_equiv
_atom_site_type_symbol
_atom_site_attached_hydrogens
Na 0.13820 0.23850 0.88680 0.01824 Na 0
Si1 0.10300 0.22580 0.37530 0.00709 Si 0
Si2 0.22410 0.09070 0.37190 0.00646 Si 0
O1 0.16910 0.16180 0.42890 0.01343 O 0
O2 0.15890 0.02430 0.31490 0.01026 O 0
O4 0.04130 0.14520 0.96660 0.01140 O 0
O6 0.01400 0.18730 0.32330 0.00988 O 0
O-h5 0.11830 0.02530 0.95130 0.01482 O 0
Ow3 0.00790 0.08430 0.62760 0.01887 O 0
H1 0.01500 0.11200 0.72000 0.01900 H 0
H2 0.01000 0.12000 0.54000 0.01900 H 0
H3 0.09500 0.07100 0.97000 0.01900 H 0

loop_
_cod_changelog_entry_id
_cod_changelog_entry_author
_cod_changelog_entry_date
_cod_changelog_entry_text
1
;cod-tools version 3.8.0
Id: cif_guess_AMCSD_atom_types 9581 2023-05-17 12:35:41Z saulius
;
2023-05-18T08:44:46+03:00
;Derived atom types and hydrogen counts
from atom names that follow the AMCSD naming convention
(Wat == water, O-H == hydroxyl).
;

loop_
_cod_related_entry_id
_cod_related_entry_database
_cod_related_entry_code
1 AMCSD 0015617
